data_4339958
loop_
_publ_author_name
'Ward, Matthew D.'
'Mesbah, Adel'
'Minasian, Stefan G.'
'Shuh, David K.'
'Tyliszczak, Tolek'
'Lee, Minseong'
'Choi, Eun Sang'
'Leb\`egue, S\'ebastien'
'Ibers, James A.'

_publ_section_title
;
 Synthesis and Characterization of Eight Compounds of the MU8Q17 Family:
 ScU8S17, CoU8S17, NiU8S17, TiU8Se17, VU8Se17, CrU8Se17, CoU8Se17, and
 NiU8Se17.
;
_journal_issue 13
_journal_name_full 'Inorganic chemistry'
_journal_page_first 6920
_journal_page_last 6927
_journal_paper_doi 10.1021/ic500721d
_journal_volume 53
_journal_year 2014
_chemical_formula_moiety 'Co Se17 U8'
_chemical_formula_sum 'Co Se17 U8'
_chemical_formula_weight 3305.49
_chemical_name_systematic
; 
 Cobalt(II) octauranium(IV) heptadecaselinide   
;
_space_group_IT_number 12
_symmetry_cell_setting monoclinic
_symmetry_space_group_name_Hall '-C 2y'
_symmetry_space_group_name_H-M 'C 1 2/m 1'
_atom_sites_solution_primary direct
_atom_sites_solution_secondary difmap
_audit_creation_method SHELXL-97
_audit_update_record
;
2012-08-14 # Formatted by publCIF
;
_cell_angle_alpha 90.00
_cell_angle_beta 101.798(2)
_cell_angle_gamma 90.00
_cell_formula_units_Z 2
_cell_length_a 13.8743(7)
_cell_length_b 8.7194(4)
_cell_length_c 10.8342(5)
_cell_measurement_reflns_used 4705
_cell_measurement_temperature 100(2)
_cell_measurement_theta_max 30.522
_cell_measurement_theta_min 2.776
_cell_volume 1282.98(11)
_computing_cell_refinement 'APEX2 (Bruker, 2009)'
_computing_data_collection 'APEX2 (Bruker, 2009)'
_computing_data_reduction 'SAINT (Bruker, 2009)'
_computing_molecular_graphics 'Crystalmaker (Palmer, 2009)'
_computing_publication_material 'SHELXTL (Sheldrick, 2008)'
_computing_structure_refinement 'SHELXL-97 (Sheldrick, 2008c)'
_computing_structure_solution 'SHELXS-97 (Sheldrick, 2008c)'
_diffrn_ambient_temperature 100(2)
_diffrn_measured_fraction_theta_full 1.000
_diffrn_measured_fraction_theta_max 1.000
_diffrn_measurement_device_type 'Bruker APEX2 CCD'
_diffrn_measurement_method '\f and \w scans'
_diffrn_radiation_monochromator graphite
_diffrn_radiation_source 'fine-focus sealed tube'
_diffrn_radiation_type MoK\a
_diffrn_radiation_wavelength 0.71073
_diffrn_reflns_av_R_equivalents 0.0505
_diffrn_reflns_av_sigmaI/netI 0.0294
_diffrn_reflns_limit_h_max 19
_diffrn_reflns_limit_h_min -19
_diffrn_reflns_limit_k_max 11
_diffrn_reflns_limit_k_min -12
_diffrn_reflns_limit_l_max 15
_diffrn_reflns_limit_l_min -15
_diffrn_reflns_number 14126
_diffrn_reflns_theta_full 30.54
_diffrn_reflns_theta_max 30.54
_diffrn_reflns_theta_min 1.92
_exptl_absorpt_coefficient_mu 75.025
_exptl_absorpt_correction_T_max 0.0565
_exptl_absorpt_correction_T_min 0.0154
_exptl_absorpt_correction_type numerical
_exptl_absorpt_process_details 'face-indexed, SADABS (Sheldrick, 2008a)'
_exptl_crystal_colour black
_exptl_crystal_density_diffrn 8.556
_exptl_crystal_density_method 'not measured'
_exptl_crystal_description needle
_exptl_crystal_F_000 2682
_exptl_crystal_size_max 0.34
_exptl_crystal_size_mid 0.15
_exptl_crystal_size_min 0.09
_refine_diff_density_max 3.497
_refine_diff_density_min -2.027
_refine_diff_density_rms 0.527
_refine_ls_extinction_coef 0.00093(5)
_refine_ls_extinction_expression Fc^*^=kFc[1+0.001xFc^2^\l^3^/sin(2\q)]^-1/4^
_refine_ls_extinction_method SHELXL
_refine_ls_goodness_of_fit_ref 1.812
_refine_ls_matrix_type full
_refine_ls_number_parameters 73
_refine_ls_number_reflns 2089
_refine_ls_number_restraints 0
_refine_ls_restrained_S_all 1.812
_refine_ls_R_factor_all 0.0296
_refine_ls_R_factor_gt 0.0290
_refine_ls_shift/su_max 0.001
_refine_ls_shift/su_mean 0.000
_refine_ls_structure_factor_coef Fsqd
_refine_ls_weighting_details
; calc 
 [1.00000+0.00000exp(0.00(sin\q/\l)^2^)]/ 
   [\s^2^(Fo^2^)+0.0000+0.0000*P+(0.0283P)^2^+0.0000sin\q/\l] 
 where P = 1.00000Fo^2^ + 0.00000Fc^2^ 
;
_refine_ls_weighting_scheme calc
_refine_ls_wR_factor_gt 0.0835
_refine_ls_wR_factor_ref 0.0837
_reflns_number_gt 2058
_reflns_number_total 2089
_reflns_threshold_expression >2sigma(I)
_cod_data_source_file ic500721d_si_001.cif
_cod_data_source_block CoU8Se17
_cod_depositor_comments 'Adding full bibliography for 4339953--4339960.cif.'
_cod_original_sg_symbol_H-M 'C 2/m'
_cod_database_code 4339958

loop_
_symmetry_equiv_pos_as_xyz
'x, y, z'
'-x, y, -z'
'x+1/2, y+1/2, z'
'-x+1/2, y+1/2, -z'
'-x, -y, -z'
'x, -y, z'
'-x+1/2, -y+1/2, -z'
'x+1/2, -y+1/2, z'

loop_
_atom_site_label
_atom_site_type_symbol
_atom_site_fract_x
_atom_site_fract_y
_atom_site_fract_z
_atom_site_U_iso_or_equiv
_atom_site_adp_type
_atom_site_occupancy
_atom_site_symmetry_multiplicity
_atom_site_calc_flag
_atom_site_refinement_flags
U1 U 0.439955(19) 0.25646(3) 0.29538(2) 0.00819(11) Uani 1 1 d .
U2 U 0.20178(3) 0.0000 0.45596(3) 0.00802(12) Uani 1 2 d S
U3 U 0.68162(3) 0.0000 0.01742(3) 0.00824(12) Uani 1 2 d S
Co1 Co 0.0000 0.0000 0.0000 0.0105(4) Uani 1 4 d S
Se1 Se 0.12725(5) 0.30671(9) 0.46649(7) 0.00839(16) Uani 1 1 d .
Se2 Se 0.36552(5) 0.31017(9) 0.02770(7) 0.00819(16) Uani 1 1 d .
Se3 Se 0.05700(7) 0.0000 0.22605(10) 0.0092(2) Uani 1 2 d S
Se4 Se 0.21209(7) 0.0000 0.72211(9) 0.0081(2) Uani 1 2 d S
Se5 Se 0.30068(7) 0.0000 0.24591(9) 0.0081(2) Uani 1 2 d S
Se6 Se 0.52034(7) 0.0000 0.16897(9) 0.0080(2) Uani 1 2 d S
Se7 Se 0.0000 0.0000 0.5000 0.0090(3) Uani 1 4 d S

loop_
_atom_site_aniso_label
_atom_site_aniso_U_11
_atom_site_aniso_U_22
_atom_site_aniso_U_33
_atom_site_aniso_U_23
_atom_site_aniso_U_13
_atom_site_aniso_U_12
U1 0.00872(16) 0.00841(19) 0.00720(16) -0.00009(9) 0.00106(11) -0.00003(8)
U2 0.00843(19) 0.0085(2) 0.00688(18) 0.000 0.00106(13) 0.000
U3 0.00921(19) 0.0088(2) 0.00653(18) 0.000 0.00118(13) 0.000
Co1 0.0113(9) 0.0117(11) 0.0078(8) 0.000 0.0005(7) 0.000
Se1 0.0083(3) 0.0091(4) 0.0075(3) -0.0003(3) 0.0008(2) -0.0008(2)
Se2 0.0089(3) 0.0073(4) 0.0080(3) -0.0001(3) 0.0010(2) -0.0003(2)
Se3 0.0101(4) 0.0102(5) 0.0071(4) 0.000 0.0017(3) 0.000
Se4 0.0084(4) 0.0091(5) 0.0064(4) 0.000 0.0006(3) 0.000
Se5 0.0087(4) 0.0094(5) 0.0062(4) 0.000 0.0016(3) 0.000
Se6 0.0083(4) 0.0085(5) 0.0074(4) 0.000 0.0017(3) 0.000
Se7 0.0092(6) 0.0091(7) 0.0087(6) 0.000 0.0018(5) 0.000

loop_
_atom_type_symbol
_atom_type_description
_atom_type_scat_dispersion_real
_atom_type_scat_dispersion_imag
_atom_type_scat_source
Co Co 0.3494 0.9721 'International Tables Vol C Tables 4.2.6.8 and 6.1.1.4'
Se Se -0.0929 2.2259 'International Tables Vol C Tables 4.2.6.8 and 6.1.1.4'
U U -9.6767 9.6646 'International Tables Vol C Tables 4.2.6.8 and 6.1.1.4'

loop_
_geom_angle_atom_site_label_1
_geom_angle_atom_site_label_2
_geom_angle_atom_site_label_3
_geom_angle
_geom_angle_site_symmetry_1
_geom_angle_site_symmetry_3
Se3 U1 Se2 73.99(3) 3 .
Se3 U1 Se1 80.08(3) 3 8
Se2 U1 Se1 138.72(2) . 8
Se3 U1 Se5 154.81(3) 3 .
Se2 U1 Se5 81.62(2) . .
Se1 U1 Se5 116.10(2) 8 .
Se3 U1 Se6 98.71(2) 3 .
Se2 U1 Se6 75.57(2) . .
Se1 U1 Se6 77.32(2) 8 .
Se5 U1 Se6 68.62(2) . .
Se3 U1 Se1 131.37(3) 3 7_556
Se2 U1 Se1 141.75(2) . 7_556
Se1 U1 Se1 79.05(2) 8 7_556
Se5 U1 Se1 72.84(2) . 7_556
Se6 U1 Se1 118.52(2) . 7_556
Se3 U1 Se4 83.49(2) 3 7_556
Se2 U1 Se4 73.67(2) . 7_556
Se1 U1 Se4 134.70(2) 8 7_556
Se5 U1 Se4 95.77(2) . 7_556
Se6 U1 Se4 147.23(3) . 7_556
Se1 U1 Se4 80.97(2) 7_556 7_556
Se3 U1 Se7 65.83(2) 3 3
Se2 U1 Se7 126.784(18) . 3
Se1 U1 Se7 66.153(16) 8 3
Se5 U1 Se7 137.16(2) . 3
Se6 U1 Se7 141.98(2) . 3
Se1 U1 Se7 65.573(16) 7_556 3
Se4 U1 Se7 68.584(18) 7_556 3
Se4 U2 Se3 139.42(3) . .
Se4 U2 Se1 84.506(18) . .
Se3 U2 Se1 80.828(17) . .
Se4 U2 Se1 84.506(18) . 6
Se3 U2 Se1 80.828(17) . 6
Se1 U2 Se1 136.64(3) . 6
Se4 U2 Se5 149.47(3) . .
Se3 U2 Se5 71.11(3) . .
Se1 U2 Se5 105.292(17) . .
Se1 U2 Se5 105.293(17) 6 .
Se4 U2 Se1 80.67(2) . 7_556
Se3 U2 Se1 129.87(2) . 7_556
Se1 U2 Se1 74.15(2) . 7_556
Se1 U2 Se1 144.13(2) 6 7_556
Se5 U2 Se1 74.64(2) . 7_556
Se4 U2 Se1 80.67(2) . 4_546
Se3 U2 Se1 129.87(2) . 4_546
Se1 U2 Se1 144.12(2) . 4_546
Se1 U2 Se1 74.15(2) 6 4_546
Se5 U2 Se1 74.64(2) . 4_546
Se1 U2 Se1 71.32(3) 7_556 4_546
Se4 U2 Se7 71.85(2) . .
Se3 U2 Se7 67.57(2) . .
Se1 U2 Se7 68.352(16) . .
Se1 U2 Se7 68.351(16) 6 .
Se5 U2 Se7 138.68(2) . .
Se1 U2 Se7 134.919(17) 7_556 .
Se1 U2 Se7 134.919(17) 4_546 .
Se2 U3 Se2 149.70(3) 5_655 2_655
Se2 U3 Se4 102.919(16) 5_655 5_656
Se2 U3 Se4 102.919(16) 2_655 5_656
Se2 U3 Se5 83.830(17) 5_655 5_655
Se2 U3 Se5 83.830(17) 2_655 5_655
Se4 U3 Se5 145.47(3) 5_656 5_655
Se2 U3 Se2 134.41(2) 5_655 8
Se2 U3 Se2 69.10(2) 2_655 8
Se4 U3 Se2 72.98(2) 5_656 8
Se5 U3 Se2 78.27(2) 5_655 8
Se2 U3 Se2 69.10(2) 5_655 3_545
Se2 U3 Se2 134.41(2) 2_655 3_545
Se4 U3 Se2 72.98(2) 5_656 3_545
Se5 U3 Se2 78.27(2) 5_655 3_545
Se2 U3 Se2 66.37(3) 8 3_545
Se2 U3 Se6 85.568(17) 5_655 .
Se2 U3 Se6 85.568(17) 2_655 .
Se4 U3 Se6 76.02(3) 5_656 .
Se5 U3 Se6 138.52(3) 5_655 .
Se2 U3 Se6 133.64(2) 8 .
Se2 U3 Se6 133.64(2) 3_545 .
Se2 U3 Se6 74.854(16) 5_655 5_655
Se2 U3 Se6 74.855(16) 2_655 5_655
Se4 U3 Se6 147.61(3) 5_656 5_655
Se5 U3 Se6 66.93(3) 5_655 5_655
Se2 U3 Se6 131.85(2) 8 5_655
Se2 U3 Se6 131.85(2) 3_545 5_655
Se6 U3 Se6 71.59(3) . 5_655
Se3 Co1 Se3 180.0 . 5
Se3 Co1 Se2 88.65(2) . 3_445
Se3 Co1 Se2 91.35(2) 5 3_445
Se3 Co1 Se2 91.35(2) . 7
Se3 Co1 Se2 88.65(2) 5 7
Se2 Co1 Se2 180.00(4) 3_445 7
Se3 Co1 Se2 91.35(2) . 4_545
Se3 Co1 Se2 88.65(2) 5 4_545
Se2 Co1 Se2 99.33(3) 3_445 4_545
Se2 Co1 Se2 80.67(3) 7 4_545
Se3 Co1 Se2 88.65(2) . 8_455
Se3 Co1 Se2 91.35(2) 5 8_455
Se2 Co1 Se2 80.67(3) 3_445 8_455
Se2 Co1 Se2 99.33(3) 7 8_455
Se2 Co1 Se2 180.00(3) 4_545 8_455
U2 Se1 U2 105.85(2) . 7_556
U2 Se1 U1 94.58(2) . 8_455
U2 Se1 U1 149.93(3) 7_556 8_455
U2 Se1 U1 92.37(2) . 7_556
U2 Se1 U1 103.91(2) 7_556 7_556
U1 Se1 U1 96.89(2) 8_455 7_556
Co1 Se2 U3 138.95(3) 3 5_655
Co1 Se2 U1 95.87(2) 3 .
U3 Se2 U1 92.36(2) 5_655 .
Co1 Se2 U3 105.77(3) 3 3_455
U3 Se2 U3 110.90(2) 5_655 3_455
U1 Se2 U3 104.45(2) . 3_455
Co1 Se3 U2 155.31(4) . .
Co1 Se3 U1 100.38(3) . 3_445
U2 Se3 U1 96.11(3) . 3_445
Co1 Se3 U1 100.38(3) . 8_455
U2 Se3 U1 96.11(3) . 8_455
U1 Se3 U1 95.66(3) 3_445 8_455
U2 Se4 U3 153.01(4) . 5_656
U2 Se4 U1 92.71(2) . 4_546
U3 Se4 U1 105.95(3) 5_656 4_546
U2 Se4 U1 92.71(2) . 7_556
U3 Se4 U1 105.95(3) 5_656 7_556
U1 Se4 U1 91.21(3) 4_546 7_556
U2 Se5 U3 157.01(4) . 5_655
U2 Se5 U1 104.92(2) . 6
U3 Se5 U1 89.69(2) 5_655 6
U2 Se5 U1 104.92(2) . .
U3 Se5 U1 89.69(2) 5_655 .
U1 Se5 U1 99.39(3) 6 .
U1 Se6 U1 98.26(3) 6 .
U1 Se6 U3 129.818(16) 6 .
U1 Se6 U3 129.818(16) . .
U1 Se6 U3 85.73(2) 6 5_655
U1 Se6 U3 85.73(2) . 5_655
U3 Se6 U3 108.41(3) . 5_655
U2 Se7 U2 180.0 5_556 .
U2 Se7 U1 89.447(7) 5_556 3_445
U2 Se7 U1 90.553(7) . 3_445
U2 Se7 U1 90.553(7) 5_556 7_556
U2 Se7 U1 89.447(7) . 7_556
U1 Se7 U1 180.0 3_445 7_556
U2 Se7 U1 90.553(7) 5_556 4_546
U2 Se7 U1 89.447(7) . 4_546
U1 Se7 U1 92.105(11) 3_445 4_546
U1 Se7 U1 87.895(11) 7_556 4_546
U2 Se7 U1 89.447(7) 5_556 8_455
U2 Se7 U1 90.553(7) . 8_455
U1 Se7 U1 87.895(11) 3_445 8_455
U1 Se7 U1 92.105(11) 7_556 8_455
U1 Se7 U1 180.0 4_546 8_455

loop_
_geom_bond_atom_site_label_1
_geom_bond_atom_site_label_2
_geom_bond_distance
_geom_bond_site_symmetry_2
U1 Se3 2.8653(7) 3
U1 Se2 2.9106(8) .
U1 Se1 2.9193(7) 8
U1 Se5 2.9322(7) .
U1 Se6 2.9571(7) .
U1 Se1 2.9686(8) 7_556
U1 Se4 2.9719(7) 7_556
U1 Se7 3.0599(3) 3
U2 Se4 2.8578(10) .
U2 Se3 2.8624(11) .
U2 Se1 2.8779(8) .
U2 Se1 2.8780(8) 6
U2 Se5 2.8877(11) .
U2 Se1 2.8912(8) 7_556
U2 Se1 2.8912(8) 4_546
U2 Se7 2.9345(4) .
U3 Se2 2.8018(8) 5_655
U3 Se2 2.8018(8) 2_655
U3 Se4 2.9045(10) 5_656
U3 Se5 2.9132(10) 5_655
U3 Se2 3.0243(8) 8
U3 Se2 3.0243(8) 3_545
U3 Se6 3.0340(10) .
U3 Se6 3.1009(10) 5_655
Co1 Se3 2.4148(10) .
Co1 Se3 2.4149(10) 5
Co1 Se2 2.5573(7) 3_445
Co1 Se2 2.5573(7) 7
Co1 Se2 2.5573(7) 4_545
Co1 Se2 2.5573(7) 8_455
Se1 U2 2.8912(8) 7_556
Se1 U1 2.9193(7) 8_455
Se1 U1 2.9686(8) 7_556
Se2 Co1 2.5574(7) 3
Se2 U3 2.8018(8) 5_655
Se2 U3 3.0243(8) 3_455
Se3 U1 2.8653(7) 3_445
Se3 U1 2.8653(7) 8_455
Se4 U3 2.9045(10) 5_656
Se4 U1 2.9719(7) 4_546
Se4 U1 2.9719(7) 7_556
Se5 U3 2.9132(10) 5_655
Se5 U1 2.9322(7) 6
Se6 U1 2.9571(7) 6
Se6 U3 3.1009(10) 5_655
Se7 U2 2.9345(4) 5_556
Se7 U1 3.0599(3) 3_445
Se7 U1 3.0599(3) 7_556
Se7 U1 3.0599(3) 4_546
Se7 U1 3.0599(3) 8_455
